data_7115171
loop_
_publ_author_name
'Hermans, Sophie'
'Johnson, Brian F. G.'

_publ_section_title
;
 High yield synthesis and crystal structures of the Ru6--Sn cluster
 compounds [Ru6C(CO)16SnCl2] and [Ru6C(CO)16SnCl3]&#x2212;
;
_journal_issue 19
_journal_name_full 'Chemical Communications'
_journal_page_first 1955
_journal_paper_doi 10.1039/b004585n
_journal_year 2000
_chemical_formula_sum 'C17 Cl2 O16 Ru6 Sn'
_chemical_formula_weight 1256.18
_chemical_name_systematic
; 
 ? 
;
_space_group_IT_number 15
_symmetry_cell_setting monoclinic
_symmetry_space_group_name_Hall '-C 2yc'
_symmetry_space_group_name_H-M 'C 1 2/c 1'
_atom_sites_solution_hydrogens geom
_atom_sites_solution_primary direct
_atom_sites_solution_secondary difmap
_audit_creation_method SHELXL
_cell_angle_alpha 90.00
_cell_angle_beta 90.96(2)
_cell_angle_gamma 90.00
_cell_formula_units_Z 8
_cell_length_a 16.740(6)
_cell_length_b 16.500(7)
_cell_length_c 20.941(9)
_cell_measurement_temperature 180(2)
_cell_volume 5783(4)
_computing_structure_refinement 'SHELXL-93 (Sheldrick, 1993)'
_computing_structure_solution teXsan
_diffrn_ambient_temperature 180(2)
_diffrn_measurement_device RAXIS-IIC
_diffrn_radiation_monochromator graphite
_diffrn_radiation_source 'fine-focus sealed tube'
_diffrn_radiation_type MoK\a
_diffrn_radiation_wavelength 0.71073
_diffrn_reflns_av_R_equivalents 0.0565
_diffrn_reflns_av_sigmaI/netI 0.0896
_diffrn_reflns_limit_h_max 20
_diffrn_reflns_limit_h_min 0
_diffrn_reflns_limit_k_max 19
_diffrn_reflns_limit_k_min 0
_diffrn_reflns_limit_l_max 25
_diffrn_reflns_limit_l_min -25
_diffrn_reflns_number 9762
_diffrn_reflns_theta_max 25.16
_diffrn_reflns_theta_min 1.73
_exptl_absorpt_coefficient_mu 4.153
_exptl_crystal_colour 'dark red'
_exptl_crystal_density_diffrn 2.885
_exptl_crystal_F_000 4624
_exptl_crystal_size_max 0.18
_exptl_crystal_size_mid 0.15
_exptl_crystal_size_min 0.11
_refine_diff_density_max 1.192
_refine_diff_density_min -1.164
_refine_diff_density_rms 0.256
_refine_ls_extinction_coef 0.00185(3)
_refine_ls_extinction_expression Fc^*^=kFc[1+0.001xFc^2^\l^3^/sin(2\q)]^-1/4^
_refine_ls_extinction_method SHELXL
_refine_ls_goodness_of_fit_all 1.036
_refine_ls_goodness_of_fit_obs 1.099
_refine_ls_matrix_type full
_refine_ls_number_parameters 380
_refine_ls_number_reflns 5103
_refine_ls_number_restraints 0
_refine_ls_restrained_S_all 1.036
_refine_ls_restrained_S_obs 1.099
_refine_ls_R_factor_all 0.0413
_refine_ls_R_factor_obs 0.0330
_refine_ls_shift/esd_max 0.003
_refine_ls_shift/esd_mean 0.000
_refine_ls_structure_factor_coef Fsqd
_refine_ls_weighting_details 'w=1/[\s^2^(Fo^2^)+(0.0057P)^2^+0.0000P] where P=(Fo^2^+2Fc^2^)/3'
_refine_ls_weighting_scheme calc
_refine_ls_wR_factor_all 0.0624
_refine_ls_wR_factor_obs 0.0601
_reflns_number_observed 4270
_reflns_number_total 5103
_reflns_observed_criterion >2sigma(I)
_cod_data_source_file b004585n.txt
_cod_data_source_block bj9918
_cod_depositor_comments
;
The following automatic conversions were performed:

'_symmetry_cell_setting' value 'Monoclinic' changed to 'monoclinic'
according to
/usr/data/users/saulius/automatic-downloads/retrospective/RSC/lib/dictionaries/cif_core.dic
dictionary named 'cif_core.dic' version 2.4.2 from 2011-04-26.

Automatic conversion script
Id: cif_fix_values 2281 2013-09-26 08:29:07Z andrius 

The following automatic conversions were performed:

'_refine_ls_weighting_scheme' value 'calc
w=1/[\s^2^(Fo^2^)+(0.0057P)^2^+0.0000P] where P=(Fo^2^+2Fc^2^)/3' was
changed to 'calc'. New tag '_refine_ls_weighting_details' was
created. The value of the new tag was set to
'w=1/[\s^2^(Fo^2^)+(0.0057P)^2^+0.0000P] where P=(Fo^2^+2Fc^2^)/3'.

Automatic conversion script
Id: cif_fix_values 3143 2015-03-26 13:38:13Z robertas 
;
_cod_original_cell_volume 5783.3(41)
_cod_original_sg_symbol_H-M C2/c
_cod_database_code 7115171

loop_
_symmetry_equiv_pos_as_xyz
'x, y, z'
'-x, y, -z+1/2'
'x+1/2, y+1/2, z'
'-x+1/2, y+1/2, -z+1/2'
'-x, -y, -z'
'x, -y, z-1/2'
'-x+1/2, -y+1/2, -z'
'x+1/2, -y+1/2, z-1/2'

loop_
_atom_site_aniso_label
_atom_site_aniso_U_11
_atom_site_aniso_U_22
_atom_site_aniso_U_33
_atom_site_aniso_U_23
_atom_site_aniso_U_13
_atom_site_aniso_U_12
C0 0.032(3) 0.014(3) 0.008(2) -0.002(2) -0.004(2) 0.001(2)
Sn1 0.0267(2) 0.0206(2) 0.0125(2) -0.00263(15) -0.00039(15) 0.0036(2)
Cl1 0.0344(8) 0.0434(10) 0.0236(7) -0.0061(6) -0.0101(6) 0.0017(7)
Cl2 0.0363(9) 0.0272(8) 0.0271(7) -0.0053(6) 0.0062(6) 0.0076(6)
Ru1 0.0225(2) 0.0198(2) 0.0136(2) -0.0001(2) 0.0027(2) 0.0015(2)
Ru2 0.0207(2) 0.0161(2) 0.0131(2) -0.0009(2) -0.0004(2) 0.0014(2)
Ru3 0.0184(2) 0.0201(2) 0.0123(2) -0.0020(2) -0.0001(2) 0.0016(2)
Ru4 0.0212(2) 0.0177(2) 0.0199(2) -0.0017(2) 0.0008(2) -0.0005(2)
Ru5 0.0153(2) 0.0229(2) 0.0196(2) -0.0014(2) -0.0009(2) 0.0032(2)
Ru6 0.0168(2) 0.0204(2) 0.0168(2) 0.0001(2) -0.0022(2) 0.0030(2)
O1 0.065(3) 0.046(3) 0.020(2) 0.013(2) 0.003(2) 0.013(3)
C1 0.035(4) 0.024(3) 0.027(3) -0.008(3) 0.002(3) 0.000(3)
O2 0.027(3) 0.090(5) 0.045(3) -0.004(3) 0.017(2) -0.001(3)
C2 0.021(3) 0.040(4) 0.029(3) -0.002(3) -0.003(3) 0.003(3)
O3 0.029(3) 0.037(3) 0.063(3) -0.007(2) 0.001(2) -0.008(2)
C3 0.031(3) 0.018(3) 0.025(3) -0.001(2) -0.001(2) 0.000(3)
O4 0.062(3) 0.029(3) 0.037(2) 0.002(2) -0.009(2) 0.014(2)
C4 0.042(4) 0.018(3) 0.012(2) -0.001(2) -0.004(2) 0.002(3)
O5 0.048(3) 0.026(2) 0.028(2) 0.001(2) 0.006(2) -0.005(2)
C5 0.032(3) 0.023(3) 0.027(3) 0.000(3) -0.001(3) 0.008(3)
O6 0.045(3) 0.071(4) 0.020(2) -0.012(2) -0.015(2) 0.009(3)
C6 0.030(3) 0.039(4) 0.025(3) -0.006(3) 0.006(3) 0.010(3)
O7 0.027(2) 0.036(3) 0.028(2) -0.008(2) 0.000(2) 0.011(2)
C7 0.029(3) 0.022(3) 0.018(3) 0.001(2) -0.006(2) -0.003(3)
O8 0.058(4) 0.046(3) 0.065(3) -0.017(3) -0.034(3) 0.001(3)
C8 0.028(3) 0.023(3) 0.048(4) -0.009(3) -0.002(3) 0.004(3)
O9 0.042(3) 0.022(2) 0.066(3) -0.011(2) 0.009(2) 0.005(2)
C9 0.018(3) 0.029(4) 0.035(3) -0.002(3) 0.005(2) -0.008(3)
O10 0.080(4) 0.041(3) 0.055(3) 0.000(3) 0.044(3) -0.011(3)
C10 0.042(4) 0.025(4) 0.040(4) 0.000(3) 0.011(3) 0.000(3)
O11 0.041(3) 0.054(4) 0.075(4) -0.033(3) -0.014(3) 0.032(3)
C11 0.021(3) 0.046(4) 0.039(4) -0.004(3) -0.014(3) 0.006(3)
O12 0.020(2) 0.051(3) 0.080(4) 0.007(3) 0.010(2) -0.005(2)
C12 0.029(4) 0.038(4) 0.029(3) 0.002(3) -0.001(3) 0.010(3)
O13 0.024(2) 0.077(4) 0.030(3) 0.015(2) -0.005(2) 0.004(2)
C13 0.023(3) 0.039(4) 0.032(4) -0.002(3) 0.004(3) -0.003(3)
O14 0.039(3) 0.075(4) 0.022(2) 0.002(2) -0.012(2) 0.003(3)
C14 0.027(3) 0.035(4) 0.026(3) 0.000(3) -0.001(3) -0.001(3)
O15 0.024(2) 0.047(3) 0.046(3) 0.002(2) 0.012(2) 0.000(2)
C15 0.038(4) 0.029(3) 0.020(3) -0.007(3) 0.000(3) 0.004(3)
O16 0.048(3) 0.031(3) 0.118(5) -0.010(3) -0.029(3) 0.019(3)
C16 0.017(3) 0.033(4) 0.057(4) -0.002(3) -0.014(3) 0.000(3)

loop_
_atom_site_label
_atom_site_type_symbol
_atom_site_fract_x
_atom_site_fract_y
_atom_site_fract_z
_atom_site_U_iso_or_equiv
_atom_site_thermal_displace_type
_atom_site_occupancy
_atom_site_calc_flag
C0 C 0.7581(3) -0.0326(3) -0.1306(2) 0.0181(12) Uani 1 d
Sn1 Sn 0.76781(2) 0.10580(2) -0.00643(2) 0.01995(11) Uani 1 d
Cl1 Cl 0.87210(9) 0.12515(10) 0.06820(7) 0.0339(4) Uani 1 d
Cl2 Cl 0.67059(9) 0.19130(9) 0.03628(6) 0.0301(3) Uani 1 d
Ru1 Ru 0.72826(3) -0.04150(3) -0.03586(2) 0.01860(12) Uani 1 d
Ru2 Ru 0.79514(3) 0.08633(3) -0.12602(2) 0.01665(12) Uani 1 d
Ru3 Ru 0.78668(3) -0.03329(3) -0.22685(2) 0.01694(11) Uani 1 d
Ru4 Ru 0.72145(3) -0.15201(3) -0.14545(2) 0.01960(12) Uani 1 d
Ru5 Ru 0.64455(3) 0.00408(3) -0.15201(2) 0.01927(12) Uani 1 d
Ru6 Ru 0.87196(3) -0.07003(3) -0.11019(2) 0.01802(12) Uani 1 d
O1 O 0.7935(3) -0.1074(3) 0.0896(2) 0.0437(12) Uani 1 d
C1 C 0.7698(4) -0.0836(4) 0.0422(3) 0.0286(14) Uani 1 d
O2 O 0.5700(3) -0.0322(4) 0.0314(2) 0.0536(15) Uani 1 d
C2 C 0.6286(4) -0.0344(4) 0.0055(3) 0.0301(14) Uani 1 d
O3 O 0.9527(3) 0.1779(3) -0.1145(2) 0.0429(12) Uani 1 d
C3 C 0.8944(4) 0.1428(3) -0.1178(3) 0.0248(13) Uani 1 d
O4 O 0.7199(3) 0.2422(3) -0.1737(2) 0.0424(12) Uani 1 d
C4 C 0.7467(4) 0.1841(3) -0.1541(2) 0.0241(13) Uani 1 d
O5 O 0.8657(3) 0.1207(3) -0.2757(2) 0.0338(10) Uani 1 d
C5 C 0.8356(4) 0.0680(4) -0.2512(3) 0.0273(14) Uani 1 d
O6 O 0.6955(3) -0.0513(3) -0.3539(2) 0.0456(13) Uani 1 d
C6 C 0.7292(4) -0.0445(4) -0.3066(3) 0.0310(15) Uani 1 d
O7 O 0.9146(2) -0.1470(3) -0.2765(2) 0.0302(10) Uani 1 d
C7 C 0.8677(3) -0.1043(3) -0.2572(2) 0.0231(13) Uani 1 d
O8 O 0.5994(3) -0.1968(3) -0.2488(2) 0.057(2) Uani 1 d
C8 C 0.6437(4) -0.1800(4) -0.2097(3) 0.0330(15) Uani 1 d
O9 O 0.8063(3) -0.3070(3) -0.1828(2) 0.0436(12) Uani 1 d
C9 C 0.7767(3) -0.2493(4) -0.1676(3) 0.0271(13) Uani 1 d
O10 O 0.6401(3) -0.2343(3) -0.0336(2) 0.058(2) Uani 1 d
C10 C 0.6721(4) -0.1982(4) -0.0709(3) 0.036(2) Uani 1 d
O11 O 0.5652(3) 0.1505(3) -0.0914(3) 0.057(2) Uani 1 d
C11 C 0.5959(4) 0.0964(4) -0.1135(3) 0.036(2) Uani 1 d
O12 O 0.4963(3) -0.0966(3) -0.1262(3) 0.0502(13) Uani 1 d
C12 C 0.5517(4) -0.0601(4) -0.1367(3) 0.032(2) Uani 1 d
O13 O 0.5800(2) 0.0577(3) -0.2822(2) 0.0436(13) Uani 1 d
C13 C 0.6067(4) 0.0376(4) -0.2356(3) 0.0314(15) Uani 1 d
O14 O 0.9485(3) -0.0692(3) 0.0226(2) 0.0454(13) Uani 1 d
C14 C 0.9161(4) -0.0688(4) -0.0254(3) 0.0294(14) Uani 1 d
O15 O 1.0175(3) 0.0123(3) -0.1666(2) 0.0384(11) Uani 1 d
C15 C 0.9634(4) -0.0161(4) -0.1453(3) 0.0292(14) Uani 1 d
O16 O 0.9534(3) -0.2339(3) -0.1303(3) 0.066(2) Uani 1 d
C16 C 0.9200(4) -0.1745(4) -0.1222(3) 0.036(2) Uani 1 d

loop_
_atom_type_symbol
_atom_type_description
_atom_type_scat_dispersion_real
_atom_type_scat_dispersion_imag
_atom_type_scat_source
C C 0.0033 0.0016 'International Tables Vol C Tables 4.2.6.8 and 6.1.1.4'
O O 0.0106 0.0060 'International Tables Vol C Tables 4.2.6.8 and 6.1.1.4'
Cl Cl 0.1484 0.1585 'International Tables Vol C Tables 4.2.6.8 and 6.1.1.4'
Ru Ru -1.2594 0.8363 'International Tables Vol C Tables 4.2.6.8 and 6.1.1.4'
Sn Sn -0.6537 1.4246 'International Tables Vol C Tables 4.2.6.8 and 6.1.1.4'

loop_
_geom_angle_atom_site_label_1
_geom_angle_atom_site_label_2
_geom_angle_atom_site_label_3
_geom_angle
Ru5 C0 Ru6 179.3(3)
Ru5 C0 Ru2 90.4(2)
Ru6 C0 Ru2 90.0(2)
Ru5 C0 Ru1 89.6(2)
Ru6 C0 Ru1 91.0(2)
Ru2 C0 Ru1 95.8(2)
Ru5 C0 Ru3 91.0(2)
Ru6 C0 Ru3 88.4(2)
Ru2 C0 Ru3 88.7(2)
Ru1 C0 Ru3 175.5(3)
Ru5 C0 Ru4 88.6(2)
Ru6 C0 Ru4 90.9(2)
Ru2 C0 Ru4 174.1(3)
Ru1 C0 Ru4 90.0(2)
Ru3 C0 Ru4 85.5(2)
Cl2 Sn1 Cl1 100.24(6)
Cl2 Sn1 Ru2 125.64(4)
Cl1 Sn1 Ru2 121.54(5)
Cl2 Sn1 Ru1 118.64(5)
Cl1 Sn1 Ru1 118.07(4)
Ru2 Sn1 Ru1 72.56(2)
C2 Ru1 C1 86.7(3)
C2 Ru1 C0 131.7(2)
C1 Ru1 C0 139.9(2)
C2 Ru1 Sn1 93.3(2)
C1 Ru1 Sn1 92.9(2)
C0 Ru1 Sn1 95.55(14)
C2 Ru1 Ru5 87.1(2)
C1 Ru1 Ru5 170.8(2)
C0 Ru1 Ru5 44.91(14)
Sn1 Ru1 Ru5 94.27(3)
C2 Ru1 Ru6 172.1(2)
C1 Ru1 Ru6 96.1(2)
C0 Ru1 Ru6 44.25(14)
Sn1 Ru1 Ru6 93.92(2)
Ru5 Ru1 Ru6 89.16(3)
C2 Ru1 Ru4 111.9(2)
C1 Ru1 Ru4 117.1(2)
C0 Ru1 Ru4 45.36(14)
Sn1 Ru1 Ru4 140.90(2)
Ru5 Ru1 Ru4 59.37(3)
Ru6 Ru1 Ru4 60.32(2)
C2 Ru1 Ru2 125.0(2)
C1 Ru1 Ru2 130.7(2)
C0 Ru1 Ru2 42.09(14)
Sn1 Ru1 Ru2 53.46(3)
Ru5 Ru1 Ru2 58.48(2)
Ru6 Ru1 Ru2 57.94(2)
Ru4 Ru1 Ru2 87.45(4)
C4 Ru2 C3 88.9(2)
C4 Ru2 C0 132.0(2)
C3 Ru2 C0 136.8(2)
C4 Ru2 Sn1 96.5(2)
C3 Ru2 Sn1 91.1(2)
C0 Ru2 Sn1 96.09(14)
C4 Ru2 Ru3 109.81(15)
C3 Ru2 Ru3 115.5(2)
C0 Ru2 Ru3 45.95(14)
Sn1 Ru2 Ru3 142.03(3)
C4 Ru2 Ru6 168.5(2)
C3 Ru2 Ru6 92.3(2)
C0 Ru2 Ru6 44.76(14)
Sn1 Ru2 Ru6 94.91(2)
Ru3 Ru2 Ru6 59.49(3)
C4 Ru2 Ru5 88.5(2)
C3 Ru2 Ru5 174.3(2)
C0 Ru2 Ru5 44.52(14)
Sn1 Ru2 Ru5 94.17(3)
Ru3 Ru2 Ru5 60.85(2)
Ru6 Ru2 Ru5 89.28(3)
C4 Ru2 Ru1 128.3(2)
C3 Ru2 Ru1 127.4(2)
C0 Ru2 Ru1 42.10(14)
Sn1 Ru2 Ru1 53.98(2)
Ru3 Ru2 Ru1 88.06(4)
Ru6 Ru2 Ru1 58.77(3)
Ru5 Ru2 Ru1 57.84(2)
C7 Ru3 C6 90.0(2)
C7 Ru3 C5 97.8(3)
C6 Ru3 C5 93.6(3)
C7 Ru3 C0 120.1(2)
C6 Ru3 C0 136.3(2)
C5 Ru3 C0 110.9(2)
C7 Ru3 Ru4 93.4(2)
C6 Ru3 Ru4 105.3(2)
C5 Ru3 Ru4 158.0(2)
C0 Ru3 Ru4 47.34(14)
C7 Ru3 Ru6 78.91(14)
C6 Ru3 Ru6 162.3(2)
C5 Ru3 Ru6 101.5(2)
C0 Ru3 Ru6 45.25(14)
Ru4 Ru3 Ru6 62.14(2)
C7 Ru3 Ru2 129.45(15)
C6 Ru3 Ru2 135.8(2)
C5 Ru3 Ru2 65.6(2)
C0 Ru3 Ru2 45.38(14)
Ru4 Ru3 Ru2 92.71(4)
Ru6 Ru3 Ru2 60.38(3)
C7 Ru3 Ru5 153.2(2)
C6 Ru3 Ru5 94.9(2)
C5 Ru3 Ru5 108.1(2)
C0 Ru3 Ru5 43.95(14)
Ru4 Ru3 Ru5 59.95(3)
Ru6 Ru3 Ru5 89.20(3)
Ru2 Ru3 Ru5 59.82(2)
C8 Ru4 C9 87.3(2)
C8 Ru4 C10 100.2(3)
C9 Ru4 C10 94.5(3)
C8 Ru4 C0 121.9(2)
C9 Ru4 C0 133.4(2)
C10 Ru4 C0 112.4(2)
C8 Ru4 Ru3 90.5(2)
C9 Ru4 Ru3 104.0(2)
C10 Ru4 Ru3 159.0(2)
C0 Ru4 Ru3 47.14(14)
C8 Ru4 Ru5 83.3(2)
C9 Ru4 Ru5 162.9(2)
C10 Ru4 Ru5 101.2(2)
C0 Ru4 Ru5 45.00(14)
Ru3 Ru4 Ru5 61.89(3)
C8 Ru4 Ru1 135.9(2)
C9 Ru4 Ru1 134.3(2)
C10 Ru4 Ru1 68.0(2)
C0 Ru4 Ru1 44.62(14)
Ru3 Ru4 Ru1 91.76(4)
Ru5 Ru4 Ru1 59.53(2)
C8 Ru4 Ru6 149.0(2)
C9 Ru4 Ru6 91.8(2)
C10 Ru4 Ru6 110.7(2)
C0 Ru4 Ru6 43.92(14)
Ru3 Ru4 Ru6 59.69(2)
Ru5 Ru4 Ru6 88.91(3)
Ru1 Ru4 Ru6 59.73(2)
C12 Ru5 C11 91.0(3)
C12 Ru5 C13 93.2(2)
C11 Ru5 C13 91.0(3)
C12 Ru5 C0 123.9(2)
C11 Ru5 C0 123.1(2)
C13 Ru5 C0 125.1(2)
C12 Ru5 Ru4 82.0(2)
C11 Ru5 Ru4 152.3(2)
C13 Ru5 Ru4 116.0(2)
C0 Ru5 Ru4 46.37(14)
C12 Ru5 Ru1 95.7(2)
C11 Ru5 Ru1 93.3(2)
C13 Ru5 Ru1 170.1(2)
C0 Ru5 Ru1 45.52(14)
Ru4 Ru5 Ru1 61.10(2)
C12 Ru5 Ru2 158.8(2)
C11 Ru5 Ru2 85.6(2)
C13 Ru5 Ru2 107.8(2)
C0 Ru5 Ru2 45.11(14)
Ru4 Ru5 Ru2 91.32(3)
Ru1 Ru5 Ru2 63.68(2)
C12 Ru5 Ru3 129.9(2)
C11 Ru5 Ru3 138.3(2)
C13 Ru5 Ru3 80.4(2)
C0 Ru5 Ru3 45.08(14)
Ru4 Ru5 Ru3 58.16(2)
Ru1 Ru5 Ru3 90.51(3)
Ru2 Ru5 Ru3 59.34(3)
C14 Ru6 C16 88.6(3)
C14 Ru6 C15 93.0(3)
C16 Ru6 C15 91.6(3)
C14 Ru6 C0 122.4(2)
C16 Ru6 C0 129.5(2)
C15 Ru6 C0 121.7(2)
C14 Ru6 Ru3 165.0(2)
C16 Ru6 Ru3 106.3(2)
C15 Ru6 Ru3 88.0(2)
C0 Ru6 Ru3 46.33(14)
C14 Ru6 Ru2 105.1(2)
C16 Ru6 Ru2 165.9(2)
C15 Ru6 Ru2 84.2(2)
C0 Ru6 Ru2 45.25(14)
Ru3 Ru6 Ru2 60.13(2)
C14 Ru6 Ru1 79.2(2)
C16 Ru6 Ru1 124.3(2)
C15 Ru6 Ru1 142.6(2)
C0 Ru6 Ru1 44.74(14)
Ru3 Ru6 Ru1 90.99(3)
Ru2 Ru6 Ru1 63.29(2)
C14 Ru6 Ru4 123.6(2)
C16 Ru6 Ru4 85.0(2)
C15 Ru6 Ru4 143.0(2)
C0 Ru6 Ru4 45.14(14)
Ru3 Ru6 Ru4 58.17(2)
Ru2 Ru6 Ru4 90.24(3)
Ru1 Ru6 Ru4 59.95(3)
O1 C1 Ru1 178.2(6)
O2 C2 Ru1 177.7(6)
O3 C3 Ru2 177.8(5)
O4 C4 Ru2 176.4(5)
O5 C5 Ru3 167.7(5)
O6 C6 Ru3 179.6(6)
O7 C7 Ru3 178.3(4)
O8 C8 Ru4 178.1(7)
O9 C9 Ru4 176.6(5)
O10 C10 Ru4 169.6(6)
O11 C11 Ru5 178.2(5)
O12 C12 Ru5 178.0(6)
O13 C13 Ru5 175.3(6)
O14 C14 Ru6 174.2(6)
O15 C15 Ru6 177.2(6)
O16 C16 Ru6 175.2(6)

loop_
_geom_bond_atom_site_label_1
_geom_bond_atom_site_label_2
_geom_bond_distance
C0 Ru5 2.038(5)
C0 Ru6 2.042(5)
C0 Ru2 2.059(5)
C0 Ru1 2.059(5)
C0 Ru3 2.079(5)
C0 Ru4 2.086(5)
Sn1 Cl2 2.343(2)
Sn1 Cl1 2.3454(15)
Sn1 Ru2 2.5733(12)
Sn1 Ru1 2.5907(11)
Ru1 C2 1.896(7)
Ru1 C1 1.897(6)
Ru1 Ru5 2.8864(11)
Ru1 Ru6 2.9252(11)
Ru1 Ru4 2.9320(11)
Ru1 Ru2 3.0559(11)
Ru2 C4 1.895(5)
Ru2 C3 1.910(6)
Ru2 Ru3 2.8921(10)
Ru2 Ru6 2.8993(12)
Ru2 Ru5 2.9064(10)
Ru3 C7 1.909(6)
Ru3 C6 1.922(5)
Ru3 C5 1.934(7)
Ru3 Ru4 2.8280(10)
Ru3 Ru6 2.8735(11)
Ru3 Ru5 2.9363(11)
Ru4 C8 1.913(6)
Ru4 C9 1.914(6)
Ru4 C10 1.934(7)
Ru4 Ru5 2.8815(12)
Ru4 Ru6 2.9429(10)
Ru5 C12 1.912(7)
Ru5 C11 1.912(7)
Ru5 C13 1.933(6)
Ru6 C14 1.913(5)
Ru6 C16 1.920(7)
Ru6 C15 1.927(7)
O1 C1 1.134(6)
O2 C2 1.131(8)
O3 C3 1.136(7)
O4 C4 1.133(6)
O5 C5 1.132(7)
O6 C6 1.137(6)
O7 C7 1.135(7)
O8 C8 1.129(7)
O9 C9 1.123(7)
O10 C10 1.126(8)
O11 C11 1.133(8)
O12 C12 1.130(8)
O13 C13 1.116(6)
O14 C14 1.133(6)
O15 C15 1.121(7)
O16 C16 1.143(8)
